data_4002266
loop_
_publ_author_name
'Sanz, F.'
'Parada, C.'
'Ruiz-Valero, C.'

_publ_section_title
;
 Crystal growth, crystal structure, and magnetic properties of a new
 lithium cobalt diphosphate
;
_journal_name_full 'Chemistry of Materials (1,1989-)'
_journal_page_first 671
_journal_page_last 676
_journal_volume 12
_journal_year 2000
_chemical_formula_sum 'Co5.06 Li5.88 O28 P8'
_chemical_name_systematic 'Li5.88 Co5.06 (P2 O7)4'
_space_group_IT_number 2
_symmetry_space_group_name_Hall '-P 1'
_symmetry_space_group_name_H-M 'P -1'
_cell_angle_alpha 107.894
_cell_angle_beta 90.247
_cell_angle_gamma 92.782
_cell_formula_units_Z 1
_cell_length_a 6.3009
_cell_length_b 8.413
_cell_length_c 9.937
_cell_volume 500.581
_citation_journal_id_ASTM CMATEX
_cod_data_source_file Sanz_CMATEX_2000_1057.cif
_cod_data_source_block Co5.06Li5.88O28P8
_cod_database_code 4002266

loop_
_symmetry_equiv_pos_as_xyz
x,y,z
-x,-y,-z

loop_
_atom_site_label
_atom_site_type_symbol
_atom_site_fract_x
_atom_site_fract_y
_atom_site_fract_z
_atom_site_occupancy
_atom_site_U_iso_or_equiv
Co4 Co+2 0 0.5 0.5 0.122 0.0
O7 O-2 -0.0185 -0.0858 0.6315 1 0.0
P4 P+5 0.1867 0.1813 0.3106 1 0.0
O13 O-2 0.335 0.6332 0.8873 1 0.0
O10 O-2 0.0692 0.426 0.7226 1 0.0
Li2 Li+1 0.5 0.5 0.5 1 0.0
O14 O-2 0.2596 0.6493 0.6406 1 0.0
O9 O-2 0.3265 0.1321 0.6513 1 0.0
Li3 Li+1 -0.089 0.395 0.877 1 0.0
P3 P+5 0.2637 0.5407 0.7377 1 0.0
P2 P+5 0.1523 0.2057 0.0161 1 0.0
Co2 Co+2 0.6451 0.1194 -0.0588 1 0.0
O12 O-2 -0.0805 0.7983 0.8315 1 0.0
O5 O-2 0.615 -0.0811 0.7385 1 0.0
Co3 Co+2 0.3105 0.8894 0.6454 1 0.0
Li4 Li+1 0 0.5 0.5 0.878 0.0
Co1 Co+2 0.5 0.5 0 1 0.0
O4 O-2 -0.0426 0.1594 -0.0793 1 0.0
O8 O-2 0.3258 0.0793 -0.0311 1 0.0
O6 O-2 0.3954 0.7096 0.1665 1 0.0
P1 P+5 0.5236 0.2465 0.6803 1 0.0
O2 O-2 0.4587 0.4233 0.6685 1 0.0
O3 O-2 0.2237 0.3841 0.0274 1 0.0
O1 O-2 0.2371 0.3535 0.4095 1 0.0
O11 O-2 0.3004 0.8053 0.4241 1 0.0
Li1 Li+1 0.02 0.162 0.611 1 0.0
